data_2023023
loop_
_publ_author_name
'Montoya-Garcia, Maribel'
'Cortes-Hernandez, H&#xe9;ctor'
'D'Vries, Richard'
'Valencia-Sanchez, Hoover'

_publ_section_title
;
 Crystal structure, Hirshfeld surface analysis and DFT study of
 <i>N</i>-(2-nitro-phen-yl)male-imide.
;
_journal_coeditor_code VU2003
_journal_issue 'Pt 3'
_journal_name_full 'Acta crystallographica. Section E, Crystallographic communications'
_journal_page_first 256
_journal_page_last 261
_journal_paper_doi 10.1107/S2056989024000926
_journal_volume 80
_journal_year 2024
_chemical_formula_iupac 'C10 H6 N2 O4'
_chemical_formula_moiety 'C10 H6 N2 O4'
_chemical_formula_sum 'C10 H6 N2 O4'
_chemical_formula_weight 218.17
_chemical_name_common
;
<i>N</i>-(2-Nitrophenyl)maleimide
;
_chemical_name_systematic
;
1-(2-Nitrophenyl)pyrrole-2,5-dione
;
_space_group_crystal_system monoclinic
_space_group_IT_number 14
_space_group_name_Hall '-P 2yn'
_space_group_name_H-M_alt 'P 1 21/n 1'
_atom_sites_solution_hydrogens geom
_atom_sites_solution_primary dual
_audit_creation_method
;
Olex2 1.3
(compiled 2020.11.12 svn.r5f609507 for OlexSys, GUI svn.r6408)
;
_cell_angle_alpha 90
_cell_angle_beta 91.969(5)
_cell_angle_gamma 90
_cell_formula_units_Z 8
_cell_length_a 14.331(5)
_cell_length_b 7.769(5)
_cell_length_c 17.558(5)
_cell_measurement_reflns_used 2214
_cell_measurement_temperature 293(2)
_cell_measurement_theta_max 29.4914
_cell_measurement_theta_min 3.6101
_cell_volume 1953.7(15)
_computing_cell_refinement
;
CrysAlisPro (Agilent, 2012)
;
_computing_data_collection
;
CrysAlisPro (Agilent, 2012)
;
_computing_data_reduction
;
CrysAlisPro (Agilent, 2012)
;
_computing_molecular_graphics
;
Olex2 1.3 (Dolomanov <i>et al.</i>,  2009)
;
_computing_publication_material
;
Olex2 1.3 (Dolomanov <i>et al.</i>,  2009)
;
_computing_structure_refinement
;
<i>SHELXL2016/6</i> (Sheldrick, 2015b)
;
_computing_structure_solution
;
<i>SHELXT2014/5</i> (Sheldrick, 2015a)
;
_diffrn_ambient_temperature 293(2)
_diffrn_measured_fraction_theta_full 0.997
_diffrn_measured_fraction_theta_max 0.877
_diffrn_measurement_device_type 'Xcalibur, Atlas, Gemini'
_diffrn_measurement_method '\w scans'
_diffrn_radiation_type MoK\a
_diffrn_radiation_wavelength 0.71073
_diffrn_reflns_av_R_equivalents 0.0203
_diffrn_reflns_av_unetI/netI 0.0338
_diffrn_reflns_limit_h_max 17
_diffrn_reflns_limit_h_min -18
_diffrn_reflns_limit_k_max 10
_diffrn_reflns_limit_k_min -7
_diffrn_reflns_limit_l_max 23
_diffrn_reflns_limit_l_min -16
_diffrn_reflns_number 8808
_diffrn_reflns_theta_full 25.242
_diffrn_reflns_theta_max 28.968
_diffrn_reflns_theta_min 3.610
_diffrn_source 'Enhance (Mo) X-ray Source'
_diffrn_standards_decay_% 0
_diffrn_standards_interval_time 60
_diffrn_standards_number 3
_exptl_absorpt_coefficient_mu 0.118
_exptl_absorpt_correction_T_max 0.988
_exptl_absorpt_correction_T_min 0.983
_exptl_absorpt_correction_type analytical
_exptl_absorpt_process_details
;
(CrysAlisPro;  Agilent, 2012)
;
_exptl_crystal_colour 'clear yellow'
_exptl_crystal_density_diffrn 1.483
_exptl_crystal_density_method 'not measured'
_exptl_crystal_description needle
_exptl_crystal_F_000 896
_exptl_crystal_size_max 0.5963
_exptl_crystal_size_mid 0.5082
_exptl_crystal_size_min 0.3633
_refine_diff_density_max 0.206
_refine_diff_density_min -0.194
_refine_ls_extinction_coef 0.0083(8)
_refine_ls_extinction_expression Fc^*^=kFc[1+0.001xFc^2^\l^3^/sin(2\q)]^-1/4^
_refine_ls_extinction_method
;
<i>SHELXL2016/6</i> (Sheldrick, 2015b)
;
_refine_ls_goodness_of_fit_ref 1.020
_refine_ls_hydrogen_treatment constr
_refine_ls_matrix_type full
_refine_ls_number_parameters 299
_refine_ls_number_reflns 4548
_refine_ls_number_restraints 0
_refine_ls_restrained_S_all 1.020
_refine_ls_R_factor_all 0.0873
_refine_ls_R_factor_gt 0.0479
_refine_ls_shift/su_max 0.000
_refine_ls_shift/su_mean 0.000
_refine_ls_structure_factor_coef Fsqd
_refine_ls_weighting_details 'w=1/[\s^2^(Fo^2^)+(0.0388P)^2^+0.6076P] where P=(Fo^2^+2Fc^2^)/3'
_refine_ls_weighting_scheme calc
_refine_ls_wR_factor_gt 0.0988
_refine_ls_wR_factor_ref 0.1215
_reflns_number_gt 2815
_reflns_number_total 5183
_reflns_threshold_expression 'I > 2\s(I)'
_cod_data_source_file vu2003sup1.cif
_cod_data_source_block I
_cod_depositor_comments 'Adding full bibliography for 2023023.cif.'
_cod_database_code 2023023
_cod_database_fobs_code 2023023
_shelx_space_group_comment
;
The symmetry employed for this shelxl refinement is uniquely defined
by the following loop, which should always be used as a source of
symmetry information in preference to the above space-group names.
They are only intended as comments.
;

loop_
_space_group_symop_operation_xyz
'x, y, z'
'-x+1/2, y+1/2, -z+1/2'
'-x, -y, -z'
'x-1/2, -y-1/2, z-1/2'

loop_
_atom_site_type_symbol
_atom_site_label
_atom_site_fract_x
_atom_site_fract_y
_atom_site_fract_z
_atom_site_U_iso_or_equiv
_atom_site_adp_type
_atom_site_calc_flag
_atom_site_occupancy
_atom_site_disorder_assembly
_atom_site_disorder_group
N N2 0.57741(10) 0.7048(2) 0.17503(8) 0.0448(4) Uani d 1 . .
O O6 0.47003(10) 0.6430(2) 0.07816(8) 0.0720(5) Uani d 1 . .
O O8 0.42833(12) 0.53297(19) 0.23870(10) 0.0726(5) Uani d 1 . .
N N1 0.23720(10) 0.4967(2) 0.46284(9) 0.0476(4) Uani d 1 . .
O O5 0.70442(11) 0.6767(2) 0.25807(9) 0.0809(5) Uani d 1 . .
N N4 0.38702(12) 0.6666(2) 0.22501(9) 0.0521(4) Uani d 1 . .
O O2 0.11155(11) 0.4289(2) 0.53495(10) 0.0818(5) Uani d 1 . .
O O7 0.30425(11) 0.6748(2) 0.20630(10) 0.0807(5) Uani d 1 . .
O O1 0.33431(11) 0.6568(3) 0.38930(11) 0.0936(6) Uani d 1 . .
C C13 0.43816(12) 0.8286(2) 0.23277(10) 0.0389(4) Uani d 1 . .
C C14 0.53010(12) 0.8421(2) 0.21045(10) 0.0396(4) Uani d 1 . .
N N3 0.37727(17) 0.6062(3) 0.57413(12) 0.0727(6) Uani d 1 . .
O O4A 0.3015(11) 0.6806(17) 0.5880(10) 0.129(5) Uani d 0.5 A 1
C C4 0.30211(13) 0.3785(3) 0.49581(10) 0.0458(5) Uani d 1 . .
C C12 0.39261(14) 0.9659(2) 0.26434(11) 0.0493(5) Uani d 1 . .
H H12 0.330597 0.955447 0.277613 0.059 Uiso calc 1 . .
C C15 0.57553(14) 0.9976(3) 0.22127(11) 0.0505(5) Uani d 1 . .
H H15 0.636591 1.010733 0.205935 0.061 Uiso calc 1 . .
C C20 0.54333(14) 0.6143(3) 0.11138(11) 0.0514(5) Uani d 1 . .
C C17 0.66103(13) 0.6319(3) 0.20183(12) 0.0531(5) Uani d 1 . .
C C3 0.37054(14) 0.4268(3) 0.54888(11) 0.0523(5) Uani d 1 . .
C C7 0.14624(14) 0.5155(3) 0.48641(12) 0.0538(5) Uani d 1 . .
C C11 0.43925(16) 1.1178(3) 0.27605(12) 0.0573(5) Uani d 1 . .
H H11 0.409483 1.210544 0.298310 0.069 Uiso calc 1 . .
C C16 0.53049(16) 1.1328(3) 0.25470(12) 0.0598(6) Uani d 1 . .
H H16 0.562129 1.236008 0.263028 0.072 Uiso calc 1 . .
C C10 0.25829(15) 0.6291(3) 0.41321(12) 0.0579(6) Uani d 1 . .
O O3 0.45594(16) 0.6661(3) 0.58559(13) 0.1184(8) Uani d 1 . .
C C19 0.61368(15) 0.4812(3) 0.09608(13) 0.0609(6) Uani d 1 . .
H H19 0.610624 0.403119 0.055928 0.073 Uiso calc 1 . .
C C9 0.17067(16) 0.7259(3) 0.40028(13) 0.0652(6) Uani d 1 . .
H H9 0.162690 0.819245 0.367519 0.078 Uiso calc 1 . .
C C5 0.29837(16) 0.2077(3) 0.47417(13) 0.0640(6) Uani d 1 . .
H H5 0.253871 0.171906 0.437746 0.077 Uiso calc 1 . .
C C18 0.68104(16) 0.4907(3) 0.14809(13) 0.0639(6) Uani d 1 . .
H H18 0.733352 0.419827 0.150902 0.077 Uiso calc 1 . .
C C8 0.10613(15) 0.6601(3) 0.44202(13) 0.0652(6) Uani d 1 . .
H H8 0.044719 0.698340 0.443510 0.078 Uiso calc 1 . .
C C2 0.43382(16) 0.3107(4) 0.57970(13) 0.0720(7) Uani d 1 . .
H H2 0.480623 0.346376 0.614146 0.086 Uiso calc 1 . .
C C1 0.42634(19) 0.1411(4) 0.55849(16) 0.0805(8) Uani d 1 . .
H H1 0.467045 0.060191 0.580155 0.097 Uiso calc 1 . .
C C6 0.3598(2) 0.0902(3) 0.50596(16) 0.0802(8) Uani d 1 . .
H H6 0.355932 -0.024794 0.491543 0.096 Uiso calc 1 . .
O O4B 0.3109(8) 0.6914(10) 0.5784(7) 0.076(2) Uani d 0.5 A 2

loop_
_atom_site_aniso_label
_atom_site_aniso_U_11
_atom_site_aniso_U_22
_atom_site_aniso_U_33
_atom_site_aniso_U_12
_atom_site_aniso_U_13
_atom_site_aniso_U_23
N2 0.0371(8) 0.0495(9) 0.0474(9) 0.0031(7) -0.0032(6) -0.0111(8)
O6 0.0586(9) 0.0980(13) 0.0582(9) 0.0062(9) -0.0134(7) -0.0229(9)
O8 0.0853(12) 0.0376(8) 0.0959(12) -0.0044(8) 0.0160(9) 0.0038(8)
N1 0.0399(9) 0.0537(10) 0.0494(9) 0.0047(7) 0.0030(7) 0.0106(8)
O5 0.0592(9) 0.1078(14) 0.0739(10) 0.0278(9) -0.0224(8) -0.0266(10)
N4 0.0487(10) 0.0508(11) 0.0569(10) -0.0118(8) 0.0034(8) 0.0013(8)
O2 0.0567(10) 0.0974(13) 0.0925(12) -0.0001(9) 0.0200(8) 0.0336(11)
O7 0.0474(9) 0.0968(13) 0.0973(12) -0.0276(9) -0.0077(8) -0.0006(10)
O1 0.0575(10) 0.1259(16) 0.0987(13) 0.0074(10) 0.0215(9) 0.0615(12)
C13 0.0386(9) 0.0354(9) 0.0425(9) -0.0017(8) -0.0025(7) 0.0041(8)
C14 0.0363(9) 0.0416(10) 0.0405(9) -0.0002(8) -0.0027(7) -0.0025(8)
N3 0.0769(15) 0.0820(16) 0.0584(12) -0.0005(14) -0.0112(11) -0.0154(11)
O4A 0.135(9) 0.133(9) 0.119(7) 0.036(6) 0.025(5) -0.042(6)
C4 0.0436(10) 0.0491(11) 0.0451(10) 0.0054(9) 0.0065(8) 0.0069(9)
C12 0.0442(11) 0.0474(11) 0.0566(12) 0.0075(9) 0.0058(9) 0.0066(10)
C15 0.0451(11) 0.0543(12) 0.0522(11) -0.0121(10) 0.0026(8) -0.0039(10)
C20 0.0498(11) 0.0568(12) 0.0476(11) -0.0055(10) 0.0018(9) -0.0089(10)
C17 0.0433(11) 0.0624(13) 0.0533(12) 0.0083(10) -0.0013(9) -0.0057(10)
C3 0.0533(12) 0.0610(13) 0.0428(10) 0.0100(10) 0.0022(9) 0.0003(10)
C7 0.0421(11) 0.0620(13) 0.0575(12) -0.0005(10) 0.0046(9) 0.0073(11)
C11 0.0709(14) 0.0407(11) 0.0609(13) 0.0093(11) 0.0090(11) -0.0009(10)
C16 0.0753(15) 0.0423(11) 0.0618(13) -0.0159(11) 0.0035(11) -0.0075(10)
C10 0.0515(12) 0.0702(14) 0.0520(12) 0.0017(11) 0.0024(9) 0.0176(11)
O3 0.1028(16) 0.1317(19) 0.1193(17) -0.0274(14) -0.0180(13) -0.0397(14)
C19 0.0650(14) 0.0576(13) 0.0609(13) -0.0005(11) 0.0105(11) -0.0191(11)
C9 0.0606(14) 0.0675(15) 0.0669(14) 0.0084(12) -0.0075(11) 0.0223(12)
C5 0.0690(15) 0.0547(13) 0.0681(14) -0.0004(11) 0.0015(11) 0.0029(12)
C18 0.0601(14) 0.0630(14) 0.0690(14) 0.0163(11) 0.0096(11) -0.0083(12)
C8 0.0474(12) 0.0747(15) 0.0735(14) 0.0156(12) 0.0007(11) 0.0109(13)
C2 0.0615(14) 0.100(2) 0.0540(13) 0.0235(14) -0.0013(10) 0.0112(14)
C1 0.0797(18) 0.086(2) 0.0766(17) 0.0393(16) 0.0147(14) 0.0276(16)
C6 0.095(2) 0.0514(14) 0.0954(19) 0.0169(14) 0.0168(16) 0.0094(14)
O4B 0.081(5) 0.040(3) 0.106(6) 0.015(3) -0.021(4) -0.014(3)

loop_
_atom_type_symbol
_atom_type_description
_atom_type_scat_dispersion_real
_atom_type_scat_dispersion_imag
_atom_type_scat_source
C C 0.0033 0.0016 'International Tables Vol C Tables 4.2.6.8 and 6.1.1.4'
H H 0.0000 0.0000 'International Tables Vol C Tables 4.2.6.8 and 6.1.1.4'
N N 0.0061 0.0033 'International Tables Vol C Tables 4.2.6.8 and 6.1.1.4'
O O 0.0106 0.0060 'International Tables Vol C Tables 4.2.6.8 and 6.1.1.4'

loop_
_geom_angle_atom_site_label_1
_geom_angle_atom_site_label_2
_geom_angle_atom_site_label_3
_geom_angle_site_symmetry_1
_geom_angle_site_symmetry_3
_geom_angle
_geom_angle_publ_flag
C20 N2 C14 . . 124.81(15) ?
C17 N2 C14 . . 125.19(15) ?
C17 N2 C20 . . 109.84(16) ?
C7 N1 C4 . . 123.81(16) ?
C10 N1 C4 . . 125.65(16) ?
C10 N1 C7 . . 109.61(16) ?
O8 N4 O7 . . 124.03(18) ?
O8 N4 C13 . . 118.58(16) ?
O7 N4 C13 . . 117.37(18) ?
C14 C13 N4 . . 121.04(16) ?
C12 C13 N4 . . 117.50(16) ?
C12 C13 C14 . . 121.45(17) ?
C13 C14 N2 . . 122.56(16) ?
C15 C14 N2 . . 119.17(16) ?
C15 C14 C13 . . 118.24(17) ?
O4A N3 C3 . . 116.5(7) ?
O3 N3 O4A . . 125.8(7) ?
O3 N3 C3 . . 117.4(2) ?
O4B N3 C3 . . 121.0(4) ?
O4B N3 O3 . . 121.4(5) ?
C3 C4 N1 . . 122.75(18) ?
C5 C4 N1 . . 119.45(18) ?
C5 C4 C3 . . 117.80(19) ?
C13 C12 H12 . . 120.2 ?
C11 C12 C13 . . 119.52(18) ?
C11 C12 H12 . . 120.2 ?
C14 C15 H15 . . 120.0 ?
C16 C15 C14 . . 120.04(19) ?
C16 C15 H15 . . 120.0 ?
N2 C20 C19 . . 106.06(17) ?
O6 C20 N2 . . 124.78(19) ?
O6 C20 C19 . . 129.16(19) ?
N2 C17 C18 . . 105.62(17) ?
O5 C17 N2 . . 125.12(19) ?
O5 C17 C18 . . 129.25(19) ?
C4 C3 N3 . . 120.01(19) ?
C2 C3 N3 . . 118.0(2) ?
C2 C3 C4 . . 122.0(2) ?
N1 C7 C8 . . 106.01(18) ?
O2 C7 N1 . . 124.43(19) ?
O2 C7 C8 . . 129.5(2) ?
C12 C11 H11 . . 120.2 ?
C12 C11 C16 . . 119.69(19) ?
C16 C11 H11 . . 120.2 ?
C15 C16 C11 . . 121.02(19) ?
C15 C16 H16 . . 119.5 ?
C11 C16 H16 . . 119.5 ?
N1 C10 C9 . . 105.79(18) ?
O1 C10 N1 . . 124.88(19) ?
O1 C10 C9 . . 129.3(2) ?
C20 C19 H19 . . 125.5 ?
C18 C19 C20 . . 109.02(19) ?
C18 C19 H19 . . 125.5 ?
C10 C9 H9 . . 125.4 ?
C8 C9 C10 . . 109.3(2) ?
C8 C9 H9 . . 125.4 ?
C4 C5 H5 . . 119.7 ?
C6 C5 C4 . . 120.6(2) ?
C6 C5 H5 . . 119.7 ?
C17 C18 H18 . . 125.3 ?
C19 C18 C17 . . 109.39(19) ?
C19 C18 H18 . . 125.3 ?
C7 C8 H8 . . 125.5 ?
C9 C8 C7 . . 108.97(19) ?
C9 C8 H8 . . 125.5 ?
C3 C2 H2 . . 120.7 ?
C1 C2 C3 . . 118.6(2) ?
C1 C2 H2 . . 120.7 ?
C2 C1 H1 . . 119.7 ?
C6 C1 C2 . . 120.6(2) ?
C6 C1 H1 . . 119.7 ?
C5 C6 H6 . . 119.8 ?
C1 C6 C5 . . 120.4(2) ?
C1 C6 H6 . . 119.8 ?

loop_
_geom_bond_atom_site_label_1
_geom_bond_atom_site_label_2
_geom_bond_site_symmetry_2
_geom_bond_distance
_geom_bond_publ_flag
N2 C14 . 1.419(2) ?
N2 C20 . 1.394(2) ?
N2 C17 . 1.393(2) ?
O6 C20 . 1.205(2) ?
O8 N4 . 1.215(2) ?
N1 C4 . 1.416(2) ?
N1 C7 . 1.389(2) ?
N1 C10 . 1.388(3) ?
O5 C17 . 1.200(2) ?
N4 O7 . 1.222(2) ?
N4 C13 . 1.460(2) ?
O2 C7 . 1.207(2) ?
O1 C10 . 1.200(2) ?
C13 C14 . 1.391(2) ?
C13 C12 . 1.377(3) ?
C14 C15 . 1.382(3) ?
N3 O4A . 1.261(15) ?
N3 C3 . 1.465(3) ?
N3 O3 . 1.230(3) ?
N3 O4B . 1.164(11) ?
C4 C3 . 1.381(3) ?
C4 C5 . 1.381(3) ?
C12 H12 . 0.9300 ?
C12 C11 . 1.369(3) ?
C15 H15 . 0.9300 ?
C15 C16 . 1.375(3) ?
C20 C19 . 1.475(3) ?
C17 C18 . 1.481(3) ?
C3 C2 . 1.377(3) ?
C7 C8 . 1.473(3) ?
C11 H11 . 0.9300 ?
C11 C16 . 1.377(3) ?
C16 H16 . 0.9300 ?
C10 C9 . 1.475(3) ?
C19 H19 . 0.9300 ?
C19 C18 . 1.308(3) ?
C9 H9 . 0.9300 ?
C9 C8 . 1.304(3) ?
C5 H5 . 0.9300 ?
C5 C6 . 1.373(3) ?
C18 H18 . 0.9300 ?
C8 H8 . 0.9300 ?
C2 H2 . 0.9300 ?
C2 C1 . 1.372(4) ?
C1 H1 . 0.9300 ?
C1 C6 . 1.362(4) ?
C6 H6 . 0.9300 ?

loop_
_geom_hbond_atom_site_label_D
_geom_hbond_atom_site_label_H
_geom_hbond_atom_site_label_A
_geom_hbond_site_symmetry_A
_geom_hbond_distance_DH
_geom_hbond_distance_HA
_geom_hbond_distance_DA
_geom_hbond_angle_DHA
C5 H5 O7 2_545 0.93 2.636 3.457(3) 147.56
C18 H18 O5 2_645 0.93 2.611 3.343(3) 135.92
C16 H16 O3 3_676 0.93 2.785 3.210(3) 108.94
C15 H15 O5 2_655 0.93 2.675 3.455(3) 141.89
C19 H19 O2 4_665 0.93 2.606 3.362(3) 138.81
C19 H19 O6 3_665 0.93 2.612 3.388(3) 141.33
C2 H2 O1 3_666 0.93 2.655 3.358(3) 132.94

loop_
_geom_torsion_atom_site_label_1
_geom_torsion_atom_site_label_2
_geom_torsion_atom_site_label_3
_geom_torsion_atom_site_label_4
_geom_torsion_site_symmetry_1
_geom_torsion_site_symmetry_2
_geom_torsion_site_symmetry_3
_geom_torsion_site_symmetry_4
_geom_torsion
_geom_torsion_publ_flag
N2 C14 C15 C16 . . . . 179.26(18) ?
N2 C20 C19 C18 . . . . 1.9(3) ?
N2 C17 C18 C19 . . . . -1.3(3) ?
O6 C20 C19 C18 . . . . -177.2(2) ?
O8 N4 C13 C14 . . . . 38.8(2) ?
O8 N4 C13 C12 . . . . -139.90(19) ?
N1 C4 C3 N3 . . . . 0.9(3) ?
N1 C4 C3 C2 . . . . -179.20(19) ?
N1 C4 C5 C6 . . . . -179.2(2) ?
N1 C7 C8 C9 . . . . -3.9(3) ?
N1 C10 C9 C8 . . . . 3.0(3) ?
O5 C17 C18 C19 . . . . 177.4(3) ?
N4 C13 C14 N2 . . . . 3.9(3) ?
N4 C13 C14 C15 . . . . -178.18(16) ?
N4 C13 C12 C11 . . . . 176.92(17) ?
O2 C7 C8 C9 . . . . 174.7(2) ?
O7 N4 C13 C14 . . . . -142.47(18) ?
O7 N4 C13 C12 . . . . 38.8(2) ?
O1 C10 C9 C8 . . . . -174.7(3) ?
C13 C14 C15 C16 . . . . 1.3(3) ?
C13 C12 C11 C16 . . . . 1.3(3) ?
C14 N2 C20 O6 . . . . 0.9(3) ?
C14 N2 C20 C19 . . . . -178.29(17) ?
C14 N2 C17 O5 . . . . -0.7(3) ?
C14 N2 C17 C18 . . . . 178.04(18) ?
C14 C13 C12 C11 . . . . -1.8(3) ?
C14 C15 C16 C11 . . . . -1.7(3) ?
N3 C3 C2 C1 . . . . 177.8(2) ?
O4A N3 C3 C4 . . . . 43.2(9) ?
O4A N3 C3 C2 . . . . -136.7(9) ?
C4 N1 C7 O2 . . . . -3.3(3) ?
C4 N1 C7 C8 . . . . 175.37(18) ?
C4 N1 C10 O1 . . . . 3.1(4) ?
C4 N1 C10 C9 . . . . -174.82(18) ?
C4 C3 C2 C1 . . . . -2.1(3) ?
C4 C5 C6 C1 . . . . -1.1(4) ?
C12 C13 C14 N2 . . . . -177.44(17) ?
C12 C13 C14 C15 . . . . 0.5(3) ?
C12 C11 C16 C15 . . . . 0.4(3) ?
C20 N2 C14 C13 . . . . 51.8(3) ?
C20 N2 C14 C15 . . . . -126.1(2) ?
C20 N2 C17 O5 . . . . -176.2(2) ?
C20 N2 C17 C18 . . . . 2.5(2) ?
C20 C19 C18 C17 . . . . -0.4(3) ?
C17 N2 C14 C13 . . . . -123.1(2) ?
C17 N2 C14 C15 . . . . 59.0(3) ?
C17 N2 C20 O6 . . . . 176.4(2) ?
C17 N2 C20 C19 . . . . -2.8(2) ?
C3 C4 C5 C6 . . . . 1.3(3) ?
C3 C2 C1 C6 . . . . 2.4(4) ?
C7 N1 C4 C3 . . . . -100.0(2) ?
C7 N1 C4 C5 . . . . 80.6(3) ?
C7 N1 C10 O1 . . . . 172.4(2) ?
C7 N1 C10 C9 . . . . -5.5(2) ?
C10 N1 C4 C3 . . . . 67.8(3) ?
C10 N1 C4 C5 . . . . -111.6(2) ?
C10 N1 C7 O2 . . . . -172.8(2) ?
C10 N1 C7 C8 . . . . 5.9(2) ?
C10 C9 C8 C7 . . . . 0.5(3) ?
O3 N3 C3 C4 . . . . -142.3(2) ?
O3 N3 C3 C2 . . . . 37.8(3) ?
C5 C4 C3 N3 . . . . -179.7(2) ?
C5 C4 C3 C2 . . . . 0.2(3) ?
C2 C1 C6 C5 . . . . -0.9(4) ?
O4B N3 C3 C4 . . . . 32.9(8) ?
O4B N3 C3 C2 . . . . -147.0(8) ?
